data_7058857
loop_
_publ_author_name
'Liang, Lili'
'Miao, Maomao'
'Liu, Congsen'
'Zong, Zhihui'
'Zhang, Jun'
'Fang, Qiang'

_publ_section_title
;
 Antibacterial and aqueous dual-responsive sensing activities of monomeric
 complexes with uncoordinated imidazole sites
;
_journal_issue 42
_journal_name_full 'New Journal of Chemistry'
_journal_page_first 16691
_journal_paper_doi 10.1039/C9NJ03960K
_journal_volume 43
_journal_year 2019
_chemical_formula_sum 'C26 H20 Cd N6 O3'
_chemical_formula_weight 576.88
_space_group_crystal_system monoclinic
_space_group_IT_number 14
_space_group_name_Hall '-P 2yn'
_space_group_name_H-M_alt 'P 1 21/n 1'
_symmetry_space_group_name_Hall '-P 2yn'
_symmetry_space_group_name_H-M 'P 1 21/n 1'
_atom_sites_solution_hydrogens mixed
_audit_creation_method SHELXL-2016/6
_audit_update_record
;
2018-05-11 deposited with the CCDC.    2019-10-01 downloaded from the CCDC.
;
_cell_angle_alpha 90
_cell_angle_beta 96.449(4)
_cell_angle_gamma 90
_cell_formula_units_Z 4
_cell_length_a 7.2364(14)
_cell_length_b 14.349(3)
_cell_length_c 21.720(4)
_cell_measurement_temperature 296(2)
_cell_volume 2241.0(8)
_computing_structure_refinement 'SHELXL-2016/6 (Sheldrick, 2016)'
_diffrn_ambient_temperature 296(2)
_diffrn_measured_fraction_theta_full 1.000
_diffrn_measured_fraction_theta_max 0.966
_diffrn_radiation_type MoK\a
_diffrn_radiation_wavelength 0.71073
_diffrn_reflns_av_R_equivalents 0.0829
_diffrn_reflns_av_unetI/netI 0.1165
_diffrn_reflns_Laue_measured_fraction_full 1.000
_diffrn_reflns_Laue_measured_fraction_max 0.966
_diffrn_reflns_limit_h_max 9
_diffrn_reflns_limit_h_min -9
_diffrn_reflns_limit_k_max 14
_diffrn_reflns_limit_k_min -19
_diffrn_reflns_limit_l_max 26
_diffrn_reflns_limit_l_min -27
_diffrn_reflns_number 13956
_diffrn_reflns_point_group_measured_fraction_full 1.000
_diffrn_reflns_point_group_measured_fraction_max 0.966
_diffrn_reflns_theta_full 25.242
_diffrn_reflns_theta_max 28.380
_diffrn_reflns_theta_min 1.704
_exptl_absorpt_coefficient_mu 1.019
_exptl_crystal_density_diffrn 1.710
_exptl_crystal_F_000 1160
_refine_diff_density_max 0.682
_refine_diff_density_min -0.622
_refine_diff_density_rms 0.124
_refine_ls_extinction_method none
_refine_ls_goodness_of_fit_ref 0.939
_refine_ls_hydrogen_treatment constr
_refine_ls_matrix_type full
_refine_ls_number_parameters 326
_refine_ls_number_reflns 5435
_refine_ls_number_restraints 0
_refine_ls_restrained_S_all 0.939
_refine_ls_R_factor_all 0.1150
_refine_ls_R_factor_gt 0.0517
_refine_ls_shift/su_max 0.000
_refine_ls_shift/su_mean 0.000
_refine_ls_structure_factor_coef Fsqd
_refine_ls_weighting_details 'w=1/[\s^2^(Fo^2^)+(0.0411P)^2^] where P=(Fo^2^+2Fc^2^)/3'
_refine_ls_weighting_scheme calc
_refine_ls_wR_factor_gt 0.0972
_refine_ls_wR_factor_ref 0.1186
_reflns_Friedel_coverage 0.000
_reflns_number_gt 3060
_reflns_number_total 5435
_reflns_threshold_expression 'I > 2\s(I)'
_cod_data_source_file c9nj03960k6.cif
_cod_data_source_block CdL
_cod_depositor_comments 'Adding full bibliography for 7058856--7058859.cif.'
_cod_original_cell_volume 2241.1(8)
_cod_database_code 7058857
_shelx_shelxl_version_number 2016/6
_shelx_space_group_comment
;
The symmetry employed for this shelxl refinement is uniquely defined
by the following loop, which should always be used as a source of
symmetry information in preference to the above space-group names.
They are only intended as comments.
;

loop_
_space_group_symop_operation_xyz
'x, y, z'
'-x+1/2, y+1/2, -z+1/2'
'-x, -y, -z'
'x-1/2, -y-1/2, z-1/2'

loop_
_atom_site_label
_atom_site_type_symbol
_atom_site_fract_x
_atom_site_fract_y
_atom_site_fract_z
_atom_site_U_iso_or_equiv
_atom_site_adp_type
_atom_site_occupancy
_atom_site_site_symmetry_order
_atom_site_calc_flag
_atom_site_refinement_flags_posn
_atom_site_refinement_flags_adp
Cd1 Cd 0.46806(5) 0.59299(3) 0.21901(2) 0.02947(13) Uani 1 1 d . .
N5 N 0.4519(6) 0.9005(3) 0.2501(2) 0.0329(10) Uani 1 1 d . .
C20 C 0.4928(7) 0.9105(4) 0.1897(2) 0.0317(12) Uani 1 1 d . .
O2 O 0.1206(5) 0.5621(2) 0.18534(18) 0.0405(10) Uani 1 1 d . .
C18 C 0.3911(7) 0.7633(4) 0.3170(2) 0.0311(13) Uani 1 1 d . .
O1 O 0.3055(5) 0.6039(3) 0.11652(17) 0.0430(10) Uani 1 1 d . .
C2 C 0.5847(7) 0.3968(4) 0.1412(2) 0.0307(12) Uani 1 1 d . .
N1 N 0.4087(6) 0.6695(3) 0.3170(2) 0.0301(10) Uani 1 1 d . .
C19 C 0.4278(7) 0.8067(4) 0.2581(2) 0.0286(12) Uani 1 1 d . .
C1 C 0.1494(8) 0.5820(3) 0.1312(3) 0.0326(13) Uani 1 1 d . .
C25 C 0.4903(7) 0.8194(4) 0.1638(3) 0.0319(13) Uani 1 1 d . .
N6 N 0.4494(6) 0.7570(3) 0.20862(19) 0.0291(10) Uani 1 1 d . .
N2 N 0.4672(6) 0.4908(3) 0.30856(19) 0.0282(10) Uani 1 1 d . .
N3 N 0.6012(6) 0.2932(3) 0.2197(2) 0.0336(11) Uani 1 1 d . .
H3 H 0.615577 0.243449 0.241795 0.040 Uiso 1 1 calc R U
C9 C 0.5073(7) 0.4008(4) 0.2994(2) 0.0301(12) Uani 1 1 d . .
N4 N 0.5388(6) 0.4442(3) 0.19227(19) 0.0298(10) Uani 1 1 d . .
C14 C 0.3871(7) 0.6218(3) 0.3682(2) 0.0287(12) Uani 1 1 d . .
C13 C 0.4234(7) 0.5196(4) 0.3635(2) 0.0287(12) Uani 1 1 d . .
C7 C 0.6239(7) 0.3041(4) 0.1585(2) 0.0301(12) Uani 1 1 d . .
C11 C 0.4506(8) 0.3644(4) 0.4025(3) 0.0417(15) Uani 1 1 d . .
H11 H 0.443473 0.321470 0.434252 0.050 Uiso 1 1 calc R U
C21 C 0.5321(8) 0.9879(4) 0.1554(3) 0.0408(15) Uani 1 1 d . .
H21 H 0.536392 1.047326 0.172537 0.049 Uiso 1 1 calc R U
O3 O 0.7837(5) 0.6291(2) 0.22272(19) 0.0475(11) Uani 1 1 d . .
H3A H 0.799077 0.686956 0.230103 0.071 Uiso 1 1 d R U
H3B H 0.817927 0.621646 0.186883 0.071 Uiso 1 1 d R U
C12 C 0.4139(7) 0.4575(4) 0.4124(3) 0.0363(14) Uani 1 1 d . .
H12 H 0.383707 0.478086 0.450670 0.044 Uiso 1 1 calc R U
C8 C 0.5508(7) 0.3789(3) 0.2375(2) 0.0281(12) Uani 1 1 d . .
C15 C 0.3405(8) 0.6656(4) 0.4215(3) 0.0370(14) Uani 1 1 d . .
H15 H 0.325455 0.631371 0.456926 0.044 Uiso 1 1 calc R U
C6 C 0.6738(7) 0.2395(4) 0.1145(3) 0.0360(14) Uani 1 1 d . .
H6 H 0.702199 0.178092 0.125487 0.043 Uiso 1 1 calc R U
C4 C 0.6383(8) 0.3626(4) 0.0378(3) 0.0464(16) Uani 1 1 d . .
H4 H 0.644110 0.380959 -0.002957 0.056 Uiso 1 1 calc R U
C17 C 0.3442(8) 0.8121(4) 0.3682(3) 0.0378(14) Uani 1 1 d . .
H17 H 0.331416 0.876633 0.367341 0.045 Uiso 1 1 calc R U
C10 C 0.4973(8) 0.3353(4) 0.3466(3) 0.0356(14) Uani 1 1 d . .
H10 H 0.522031 0.272723 0.339833 0.043 Uiso 1 1 calc R U
C16 C 0.3171(8) 0.7613(4) 0.4203(3) 0.0427(15) Uani 1 1 d . .
H16 H 0.282791 0.791691 0.455130 0.051 Uiso 1 1 calc R U
C5 C 0.6794(8) 0.2697(4) 0.0549(3) 0.0430(15) Uani 1 1 d . .
H5 H 0.711172 0.227903 0.025140 0.052 Uiso 1 1 calc R U
C24 C 0.5224(7) 0.8063(4) 0.1028(2) 0.0370(14) Uani 1 1 d . .
H24 H 0.519068 0.747001 0.085400 0.044 Uiso 1 1 calc R U
C23 C 0.5595(8) 0.8834(4) 0.0688(3) 0.0419(15) Uani 1 1 d . .
H23 H 0.581737 0.876039 0.027700 0.050 Uiso 1 1 calc R U
C22 C 0.5646(8) 0.9731(4) 0.0948(3) 0.0436(15) Uani 1 1 d . .
H22 H 0.590513 1.023897 0.070612 0.052 Uiso 1 1 calc R U
C3 C 0.5893(8) 0.4269(4) 0.0804(3) 0.0399(14) Uani 1 1 d . .
H3C H 0.560508 0.488115 0.068853 0.048 Uiso 1 1 calc R U
C26 C -0.0117(9) 0.5817(5) 0.0805(3) 0.069(2) Uani 1 1 d . .
H26A H -0.092335 0.633336 0.086218 0.103 Uiso 1 1 calc R U
H26B H -0.079823 0.524493 0.082026 0.103 Uiso 1 1 calc R U
H26C H 0.034713 0.587084 0.040906 0.103 Uiso 1 1 calc R U

loop_
_atom_site_aniso_label
_atom_site_aniso_U_11
_atom_site_aniso_U_22
_atom_site_aniso_U_33
_atom_site_aniso_U_23
_atom_site_aniso_U_13
_atom_site_aniso_U_12
Cd1 0.0360(2) 0.0244(2) 0.0281(2) -0.00074(19) 0.00411(15) 0.0001(2)
N5 0.034(3) 0.030(3) 0.034(3) 0.006(2) 0.001(2) 0.006(2)
C20 0.034(3) 0.027(3) 0.032(3) 0.000(3) -0.001(2) 0.001(3)
O2 0.047(2) 0.037(2) 0.037(2) 0.0047(18) 0.0058(19) 0.0012(19)
C18 0.029(3) 0.029(3) 0.035(3) 0.000(2) 0.002(2) 0.005(2)
O1 0.046(2) 0.049(3) 0.035(2) 0.0022(19) 0.0074(19) -0.007(2)
C2 0.029(3) 0.029(3) 0.034(3) 0.002(3) 0.004(2) 0.000(3)
N1 0.029(3) 0.022(2) 0.039(3) 0.002(2) 0.004(2) -0.001(2)
C19 0.024(3) 0.029(3) 0.032(3) 0.001(2) -0.001(2) 0.003(2)
C1 0.040(3) 0.021(3) 0.035(3) -0.005(2) -0.003(3) -0.002(3)
C25 0.035(3) 0.027(3) 0.034(3) -0.001(2) 0.007(3) 0.006(2)
N6 0.036(3) 0.022(2) 0.030(3) -0.0007(19) 0.006(2) 0.005(2)
N2 0.031(3) 0.028(3) 0.025(2) 0.0003(19) 0.0015(19) 0.002(2)
N3 0.039(3) 0.024(2) 0.036(3) 0.005(2) -0.003(2) 0.005(2)
C9 0.026(3) 0.028(3) 0.036(3) 0.001(3) 0.004(2) -0.001(3)
N4 0.038(3) 0.023(2) 0.028(3) 0.0010(19) 0.004(2) 0.007(2)
C14 0.032(3) 0.031(3) 0.023(3) -0.002(2) 0.002(2) -0.001(2)
C13 0.028(3) 0.034(3) 0.025(3) 0.001(2) 0.005(2) 0.001(2)
C7 0.028(3) 0.031(3) 0.031(3) 0.001(2) 0.003(2) -0.003(2)
C11 0.047(4) 0.041(4) 0.037(4) 0.013(3) 0.007(3) 0.000(3)
C21 0.040(4) 0.031(3) 0.050(4) -0.006(3) -0.001(3) -0.001(3)
O3 0.045(2) 0.031(2) 0.069(3) -0.017(2) 0.015(2) -0.0080(19)
C12 0.037(3) 0.037(3) 0.035(3) -0.001(3) 0.005(3) -0.001(3)
C8 0.027(3) 0.021(3) 0.037(3) -0.001(2) 0.001(2) -0.001(2)
C15 0.042(4) 0.041(4) 0.029(3) -0.002(3) 0.009(3) -0.001(3)
C6 0.034(3) 0.029(3) 0.045(4) -0.006(3) 0.006(3) 0.005(3)
C4 0.055(4) 0.053(4) 0.032(4) -0.004(3) 0.008(3) -0.002(3)
C17 0.042(3) 0.036(3) 0.036(4) -0.009(3) 0.008(3) 0.004(3)
C10 0.046(4) 0.029(3) 0.033(3) 0.004(3) 0.006(3) 0.002(3)
C16 0.046(4) 0.049(4) 0.034(4) -0.013(3) 0.011(3) 0.001(3)
C5 0.043(4) 0.047(4) 0.039(4) -0.019(3) 0.008(3) 0.002(3)
C24 0.039(3) 0.040(4) 0.032(3) -0.004(3) 0.008(3) 0.003(3)
C23 0.044(4) 0.051(4) 0.033(3) 0.002(3) 0.011(3) 0.001(3)
C22 0.044(4) 0.040(4) 0.048(4) 0.005(3) 0.010(3) -0.001(3)
C3 0.046(4) 0.035(4) 0.038(4) 0.002(3) 0.006(3) -0.002(3)
C26 0.055(4) 0.080(5) 0.068(5) -0.004(4) -0.006(4) -0.008(4)

loop_
_atom_type_symbol
_atom_type_description
_atom_type_scat_dispersion_real
_atom_type_scat_dispersion_imag
_atom_type_scat_source
C C 0.0033 0.0016 'International Tables Vol C Tables 4.2.6.8 and 6.1.1.4'
H H 0.0000 0.0000 'International Tables Vol C Tables 4.2.6.8 and 6.1.1.4'
Cd Cd -0.8075 1.2024 'International Tables Vol C Tables 4.2.6.8 and 6.1.1.4'
N N 0.0061 0.0033 'International Tables Vol C Tables 4.2.6.8 and 6.1.1.4'
O O 0.0106 0.0060 'International Tables Vol C Tables 4.2.6.8 and 6.1.1.4'

loop_
_geom_angle_atom_site_label_1
_geom_angle_atom_site_label_2
_geom_angle_atom_site_label_3
_geom_angle
N4 Cd1 O3 88.29(14)
N4 Cd1 N6 156.44(15)
O3 Cd1 N6 80.08(13)
N4 Cd1 O1 85.76(14)
O3 Cd1 O1 113.13(14)
N6 Cd1 O1 80.20(13)
N4 Cd1 N2 70.21(15)
O3 Cd1 N2 101.32(14)
N6 Cd1 N2 132.02(14)
O1 Cd1 N2 137.22(13)
N4 Cd1 N1 134.28(14)
O3 Cd1 N1 97.79(13)
N6 Cd1 N1 68.13(14)
O1 Cd1 N1 130.80(13)
N2 Cd1 N1 64.16(14)
N4 Cd1 O2 90.38(14)
O3 Cd1 O2 165.38(13)
N6 Cd1 O2 95.75(13)
O1 Cd1 O2 52.25(12)
N2 Cd1 O2 91.91(13)
N1 Cd1 O2 93.56(13)
C19 N5 C20 105.4(4)
N5 C20 C21 132.2(5)
N5 C20 C25 106.6(5)
C21 C20 C25 121.2(5)
C1 O2 Cd1 88.1(3)
N1 C18 C17 122.3(5)
N1 C18 C19 113.2(5)
C17 C18 C19 124.5(5)
C1 O1 Cd1 96.3(3)
N4 C2 C3 130.2(5)
N4 C2 C7 108.3(5)
C3 C2 C7 121.5(5)
C14 N1 C18 119.4(4)
C14 N1 Cd1 122.7(3)
C18 N1 Cd1 117.9(3)
N6 C19 N5 113.6(5)
N6 C19 C18 122.0(5)
N5 C19 C18 124.3(5)
O1 C1 O2 123.3(5)
O1 C1 C26 117.4(5)
O2 C1 C26 119.3(6)
N6 C25 C24 131.3(5)
N6 C25 C20 108.1(5)
C24 C25 C20 120.5(5)
C19 N6 C25 106.2(4)
C19 N6 Cd1 118.2(3)
C25 N6 Cd1 134.3(3)
C13 N2 C9 120.5(4)
C13 N2 Cd1 123.3(3)
C9 N2 Cd1 116.1(3)
C8 N3 C7 103.9(4)
N2 C9 C10 120.5(5)
N2 C9 C8 114.8(4)
C10 C9 C8 124.6(5)
C8 N4 C2 104.0(4)
C8 N4 Cd1 117.4(3)
C2 N4 Cd1 138.5(3)
N1 C14 C15 121.7(5)
N1 C14 C13 114.1(4)
C15 C14 C13 124.1(5)
N2 C13 C12 121.4(5)
N2 C13 C14 115.3(4)
C12 C13 C14 123.4(5)
N3 C7 C2 109.0(5)
N3 C7 C6 130.9(5)
C2 C7 C6 120.1(5)
C10 C11 C12 120.4(5)
C22 C21 C20 117.3(5)
C11 C12 C13 118.1(5)
N3 C8 N4 114.8(5)
N3 C8 C9 123.8(5)
N4 C8 C9 121.3(4)
C16 C15 C14 118.3(5)
C5 C6 C7 118.1(5)
C3 C4 C5 121.3(6)
C16 C17 C18 117.4(5)
C11 C10 C9 119.0(5)
C17 C16 C15 120.7(5)
C6 C5 C4 121.5(5)
C23 C24 C25 118.0(5)
C24 C23 C22 121.2(6)
C21 C22 C23 121.7(6)
C4 C3 C2 117.5(5)

loop_
_geom_bond_atom_site_label_1
_geom_bond_atom_site_label_2
_geom_bond_distance
Cd1 N4 2.285(4)
Cd1 O3 2.334(4)
Cd1 N6 2.366(4)
Cd1 O1 2.403(4)
Cd1 N2 2.437(4)
Cd1 N1 2.475(4)
Cd1 O2 2.577(4)
N5 C19 1.370(6)
N5 C20 1.384(6)
C20 C21 1.384(7)
C20 C25 1.423(7)
O2 C1 1.250(6)
C18 N1 1.353(6)
C18 C17 1.387(7)
C18 C19 1.474(7)
O1 C1 1.248(6)
C2 N4 1.373(6)
C2 C3 1.395(7)
C2 C7 1.403(7)
N1 C14 1.330(6)
C19 N6 1.315(6)
C1 C26 1.512(8)
C25 N6 1.379(6)
C25 C24 1.382(7)
N2 C13 1.334(6)
N2 C9 1.343(6)
N3 C8 1.351(6)
N3 C7 1.367(6)
C9 C10 1.399(7)
C9 C8 1.449(7)
N4 C8 1.354(6)
C14 C15 1.390(7)
C14 C13 1.496(7)
C13 C12 1.395(7)
C7 C6 1.408(7)
C11 C10 1.364(7)
C11 C12 1.383(7)
C21 C22 1.378(8)
C15 C16 1.384(7)
C6 C5 1.368(7)
C4 C3 1.380(7)
C4 C5 1.406(8)
C17 C16 1.380(7)
C24 C23 1.374(7)
C23 C22 1.406(8)
